data_4065819
loop_
_publ_author_name
'Ito, Masato'
'Tejima, Noriko'
'Yamamura, Masahiro'
'Endo, Yoshinori'
'Ikariya, Takao'

_publ_section_title
;
 Synthesis and Structure of Protic Amine Tethered Rhodium(III)
 Peralkylcyclopentadienyl Complexes
;
_journal_issue 8
_journal_name_full Organometallics
_journal_page_first 1886
_journal_paper_doi 10.1021/om100151m
_journal_volume 29
_journal_year 2010
_chemical_formula_moiety 'C13 H22 Cl2 N Rh '
_chemical_formula_sum 'C13 H22 Cl2 N Rh'
_chemical_formula_weight 366.14
_space_group_IT_number 61
_symmetry_cell_setting orthorhombic
_symmetry_Int_Tables_number 61
_symmetry_space_group_name_Hall '-P 2ac 2ab'
_symmetry_space_group_name_H-M 'P b c a'
_cell_angle_alpha 90.0000
_cell_angle_beta 90.0000
_cell_angle_gamma 90.0000
_cell_formula_units_Z 16
_cell_length_a 16.2809(11)
_cell_length_b 14.3063(13)
_cell_length_c 25.6018(19)
_cell_measurement_reflns_used 13173
_cell_measurement_temperature 193.1
_cell_measurement_theta_max 27.5
_cell_measurement_theta_min 4.3
_cell_volume 5963.2(8)
_computing_cell_refinement CrystalClear
_computing_data_collection CrystalClear
_computing_data_reduction CrystalStructure
_computing_publication_material 'CrystalStructure 3.8'
_computing_structure_refinement CRYSTALS
_computing_structure_solution SIR92
_diffrn_ambient_temperature 193
_diffrn_detector_area_resol_mean 7.31
_diffrn_measured_fraction_theta_full 0.992
_diffrn_measured_fraction_theta_max 0.994
_diffrn_measurement_device_type 'Rigaku Saturn'
_diffrn_measurement_method \w
_diffrn_radiation_type 'Mo K\a'
_diffrn_radiation_wavelength 0.71070
_diffrn_reflns_av_R_equivalents 0.070
_diffrn_reflns_limit_h_max 21
_diffrn_reflns_limit_h_min -21
_diffrn_reflns_limit_k_max 18
_diffrn_reflns_limit_k_min -18
_diffrn_reflns_limit_l_max 33
_diffrn_reflns_limit_l_min -33
_diffrn_reflns_number 60875
_diffrn_reflns_theta_full 27.50
_diffrn_reflns_theta_max 27.48
_exptl_absorpt_coefficient_mu 1.481
_exptl_absorpt_correction_T_max 0.744
_exptl_absorpt_correction_T_min 0.647
_exptl_absorpt_correction_type multi-scan
_exptl_absorpt_process_details 'Jacobson, R. (1998) Private communication'
_exptl_crystal_colour red
_exptl_crystal_density_diffrn 1.631
_exptl_crystal_density_method 'not measured'
_exptl_crystal_description block
_exptl_crystal_F_000 2976.00
_exptl_crystal_size_max 0.20
_exptl_crystal_size_mid 0.20
_exptl_crystal_size_min 0.20
_refine_diff_density_max 1.05
_refine_diff_density_min -0.97
_refine_ls_extinction_method none
_refine_ls_goodness_of_fit_ref 1.000
_refine_ls_hydrogen_treatment refall
_refine_ls_number_parameters 351
_refine_ls_number_reflns 6801
_refine_ls_R_factor_gt 0.0273
_refine_ls_shift/su_max 0.0000
_refine_ls_structure_factor_coef Fsqd
_refine_ls_weighting_details 'w = 1/[0.0010Fo^2^ + 0.2145\s(Fo^2^)]/(4Fo^2^)'
_refine_ls_weighting_scheme calc
_refine_ls_wR_factor_ref 0.1504
_reflns_number_gt 3019
_reflns_number_total 6801
_reflns_threshold_expression F^2^>2.0\s(F^2^)
_cod_data_source_file om100151m_si_002.cif
_cod_data_source_block '__13c'
_cod_original_formula_sum 'C13 H22 Cl2 N Rh '
_cod_database_code 4065819

loop_
_symmetry_equiv_pos_site_id
_symmetry_equiv_pos_as_xyz
1 +X,+Y,+Z
2 1/2-X,1/2+Y,+Z
3 +X,1/2-Y,1/2+Z
4 1/2-X,-Y,1/2+Z
5 -X,-Y,-Z
6 1/2+X,1/2-Y,-Z
7 -X,1/2+Y,1/2-Z
8 1/2+X,+Y,1/2-Z

loop_
_atom_site_label
_atom_site_type_symbol
_atom_site_fract_x
_atom_site_fract_y
_atom_site_fract_z
_atom_site_U_iso_or_equiv
_atom_site_adp_type
_atom_site_occupancy
_atom_site_symmetry_multiplicity
_atom_site_calc_flag
_atom_site_refinement_flags
Rh(1) Rh 0.44255(3) 0.46220(4) 0.70605(2) 0.02416(12) Uani 1.00 1 d .
Rh(2) Rh 0.67572(3) 0.15612(3) 0.51007(2) 0.01991(11) Uani 1.00 1 d .
Cl(1) Cl 0.43922(12) 0.49998(16) 0.79745(7) 0.0472(5) Uani 1.00 1 d .
Cl(2) Cl 0.57393(11) 0.53739(15) 0.69795(8) 0.0457(5) Uani 1.00 1 d .
Cl(3) Cl 0.63931(10) 0.31079(10) 0.53892(7) 0.0321(4) Uani 1.00 1 d .
Cl(4) Cl 0.78387(11) 0.21557(11) 0.45612(7) 0.0341(4) Uani 1.00 1 d .
N(1) N 0.4987(3) 0.3224(4) 0.7181(2) 0.0333(15) Uani 1.00 1 d .
N(2) N 0.7611(3) 0.1299(3) 0.57538(19) 0.0256(13) Uani 1.00 1 d .
C(1) C 0.5304(5) 0.3025(6) 0.7712(3) 0.055(2) Uani 1.00 1 d .
C(2) C 0.5664(4) 0.3049(6) 0.6811(3) 0.050(2) Uani 1.00 1 d .
C(3) C 0.4300(4) 0.2544(5) 0.7074(2) 0.041(2) Uani 1.00 1 d .
C(4) C 0.3838(4) 0.2816(4) 0.6578(2) 0.0349(18) Uani 1.00 1 d .
C(5) C 0.3650(3) 0.3836(4) 0.6584(2) 0.0256(15) Uani 1.00 1 d .
C(6) C 0.3160(3) 0.4305(4) 0.6973(2) 0.0292(16) Uani 1.00 1 d .
C(7) C 0.3255(3) 0.5289(4) 0.6900(2) 0.0315(17) Uani 1.00 1 d .
C(8) C 0.3786(4) 0.5440(4) 0.6468(2) 0.0298(16) Uani 1.00 1 d .
C(9) C 0.4034(3) 0.4542(4) 0.6264(2) 0.0267(15) Uani 1.00 1 d .
C(10) C 0.2620(4) 0.3875(5) 0.7377(3) 0.045(2) Uani 1.00 1 d .
C(11) C 0.2835(5) 0.6017(6) 0.7220(3) 0.055(2) Uani 1.00 1 d .
C(12) C 0.4026(5) 0.6364(5) 0.6238(3) 0.053(2) Uani 1.00 1 d .
C(13) C 0.4548(4) 0.4409(5) 0.5787(2) 0.041(2) Uani 1.00 1 d .
C(14) C 0.7844(5) 0.2121(5) 0.6076(3) 0.048(2) Uani 1.00 1 d .
C(15) C 0.8392(4) 0.0854(5) 0.5580(3) 0.044(2) Uani 1.00 1 d .
C(16) C 0.7147(4) 0.0623(5) 0.6093(2) 0.0366(18) Uani 1.00 1 d .
C(17) C 0.6774(4) -0.0166(4) 0.5772(2) 0.0284(16) Uani 1.00 1 d .
C(18) C 0.6338(3) 0.0233(3) 0.5303(2) 0.0224(14) Uani 1.00 1 d .
C(19) C 0.5651(3) 0.0884(4) 0.5327(2) 0.0238(14) Uani 1.00 1 d .
C(20) C 0.5525(3) 0.1252(4) 0.4805(2) 0.0270(15) Uani 1.00 1 d .
C(21) C 0.6119(3) 0.0840(4) 0.4470(2) 0.0254(15) Uani 1.00 1 d .
C(22) C 0.6613(4) 0.0207(4) 0.4767(2) 0.0250(15) Uani 1.00 1 d .
C(23) C 0.5131(4) 0.1121(5) 0.5786(2) 0.0340(18) Uani 1.00 1 d .
C(24) C 0.4868(4) 0.1938(5) 0.4666(3) 0.0377(19) Uani 1.00 1 d .
C(25) C 0.6212(5) 0.1006(5) 0.3893(2) 0.0392(19) Uani 1.00 1 d .
C(26) C 0.7278(4) -0.0383(4) 0.4540(2) 0.0357(18) Uani 1.00 1 d .
H(1) H 0.5863 0.3210 0.7734 0.066 Uiso 1.00 1 c R
H(2) H 0.5261 0.2374 0.7780 0.066 Uiso 1.00 1 c R
H(3) H 0.4991 0.3361 0.7962 0.066 Uiso 1.00 1 c R
H(4) H 0.5459 0.2768 0.6501 0.060 Uiso 1.00 1 c R
H(5) H 0.6055 0.2645 0.6969 0.060 Uiso 1.00 1 c R
H(6) H 0.5919 0.3627 0.6727 0.060 Uiso 1.00 1 c R
H(7) H 0.4531 0.1940 0.7025 0.050 Uiso 1.00 1 c R
H(8) H 0.3932 0.2529 0.7362 0.050 Uiso 1.00 1 c R
H(9) H 0.4160 0.2675 0.6279 0.042 Uiso 1.00 1 c R
H(10) H 0.3339 0.2473 0.6564 0.042 Uiso 1.00 1 c R
H(11) H 0.2635 0.3214 0.7344 0.055 Uiso 1.00 1 c R
H(12) H 0.2073 0.4090 0.7325 0.055 Uiso 1.00 1 c R
H(13) H 0.2801 0.4049 0.7715 0.055 Uiso 1.00 1 c R
H(14) H 0.2485 0.5722 0.7467 0.067 Uiso 1.00 1 c R
H(15) H 0.2517 0.6404 0.6997 0.067 Uiso 1.00 1 c R
H(16) H 0.3229 0.6388 0.7399 0.066 Uiso 1.00 1 c R
H(17) H 0.3794 0.6854 0.6440 0.063 Uiso 1.00 1 c R
H(18) H 0.3833 0.6409 0.5888 0.063 Uiso 1.00 1 c R
H(19) H 0.4607 0.6415 0.6241 0.063 Uiso 1.00 1 c R
H(20) H 0.4718 0.4999 0.5656 0.049 Uiso 1.00 1 c R
H(21) H 0.4237 0.4092 0.5528 0.049 Uiso 1.00 1 c R
H(22) H 0.5017 0.4047 0.5875 0.049 Uiso 1.00 1 c R
H(23) H 0.8318 0.2412 0.5933 0.058 Uiso 1.00 1 c R
H(24) H 0.7956 0.1924 0.6423 0.058 Uiso 1.00 1 c R
H(25) H 0.7402 0.2554 0.6078 0.058 Uiso 1.00 1 c R
H(26) H 0.8335 0.0194 0.5590 0.052 Uiso 1.00 1 c R
H(27) H 0.8825 0.1039 0.5806 0.052 Uiso 1.00 1 c R
H(28) H 0.8515 0.1047 0.5233 0.052 Uiso 1.00 1 c R
H(29) H 0.7513 0.0362 0.6343 0.044 Uiso 1.00 1 c R
H(30) H 0.6721 0.0950 0.6269 0.044 Uiso 1.00 1 c R
H(31) H 0.7195 -0.0580 0.5659 0.034 Uiso 1.00 1 c R
H(32) H 0.6392 -0.0498 0.5982 0.034 Uiso 1.00 1 c R
H(33) H 0.5308 0.0771 0.6080 0.041 Uiso 1.00 1 c R
H(34) H 0.4575 0.0971 0.5709 0.041 Uiso 1.00 1 c R
H(35) H 0.5175 0.1770 0.5859 0.041 Uiso 1.00 1 c R
H(36) H 0.4539 0.2056 0.4965 0.045 Uiso 1.00 1 c R
H(37) H 0.4535 0.1687 0.4395 0.045 Uiso 1.00 1 c R
H(38) H 0.5111 0.2505 0.4551 0.045 Uiso 1.00 1 c R
H(39) H 0.5823 0.1462 0.3787 0.047 Uiso 1.00 1 c R
H(40) H 0.6117 0.0440 0.3708 0.047 Uiso 1.00 1 c R
H(41) H 0.6751 0.1224 0.3821 0.047 Uiso 1.00 1 c R
H(42) H 0.7326 -0.0250 0.4178 0.043 Uiso 1.00 1 c R
H(43) H 0.7148 -0.1026 0.4586 0.043 Uiso 1.00 1 c R
H(44) H 0.7783 -0.0248 0.4710 0.043 Uiso 1.00 1 c R

loop_
_atom_site_aniso_label
_atom_site_aniso_U_11
_atom_site_aniso_U_22
_atom_site_aniso_U_33
_atom_site_aniso_U_12
_atom_site_aniso_U_13
_atom_site_aniso_U_23
Rh(1) 0.0208(2) 0.0324(2) 0.0193(2) -0.0011(2) -0.00122(18) -0.0065(2)
Rh(2) 0.0220(2) 0.0160(2) 0.0218(2) -0.00046(18) 0.00451(18) 0.00078(18)
Cl(1) 0.0486(11) 0.0690(13) 0.0240(8) 0.0058(9) 0.0013(7) -0.0173(8)
Cl(2) 0.0306(8) 0.0613(12) 0.0451(10) -0.0167(8) -0.0001(7) -0.0048(9)
Cl(3) 0.0343(8) 0.0200(7) 0.0419(9) 0.0005(6) 0.0114(7) -0.0051(6)
Cl(4) 0.0355(8) 0.0289(7) 0.0378(8) -0.0003(6) 0.0174(7) 0.0044(6)
N(1) 0.030(2) 0.045(3) 0.025(2) 0.009(2) -0.006(2) -0.003(2)
N(2) 0.023(2) 0.028(2) 0.026(2) -0.002(2) 0.000(2) 0.001(2)
C(1) 0.058(5) 0.072(5) 0.035(4) 0.022(4) -0.015(3) -0.003(4)
C(2) 0.047(4) 0.062(5) 0.041(4) 0.019(4) -0.003(3) -0.016(3)
C(3) 0.047(4) 0.037(3) 0.041(4) 0.001(3) -0.015(3) 0.001(3)
C(4) 0.042(4) 0.028(3) 0.035(3) -0.000(3) -0.012(3) -0.005(2)
C(5) 0.022(3) 0.029(3) 0.026(3) -0.001(2) -0.006(2) -0.007(2)
C(6) 0.021(3) 0.038(3) 0.029(3) 0.001(2) -0.004(2) -0.003(2)
C(7) 0.023(3) 0.031(3) 0.040(3) 0.004(2) -0.007(2) -0.005(2)
C(8) 0.034(3) 0.024(3) 0.032(3) -0.004(2) -0.010(2) 0.003(2)
C(9) 0.023(3) 0.036(3) 0.021(2) -0.005(2) -0.006(2) -0.005(2)
C(10) 0.033(4) 0.058(5) 0.046(4) -0.006(3) 0.005(3) -0.001(3)
C(11) 0.043(4) 0.054(5) 0.068(5) 0.016(4) 0.001(4) -0.020(4)
C(12) 0.074(6) 0.038(4) 0.047(4) -0.016(4) -0.016(4) 0.005(3)
C(13) 0.044(4) 0.055(4) 0.024(3) -0.008(3) -0.002(3) -0.004(3)
C(14) 0.046(4) 0.047(4) 0.052(4) -0.000(3) -0.009(3) -0.009(3)
C(15) 0.035(3) 0.048(4) 0.048(4) 0.011(3) -0.001(3) 0.005(3)
C(16) 0.037(3) 0.043(4) 0.031(3) 0.002(3) 0.003(3) 0.010(3)
C(17) 0.038(3) 0.023(3) 0.024(3) -0.005(2) 0.006(2) 0.007(2)
C(18) 0.029(3) 0.013(2) 0.026(2) -0.006(2) 0.004(2) 0.002(2)
C(19) 0.023(2) 0.020(2) 0.029(3) -0.008(2) 0.001(2) -0.000(2)
C(20) 0.026(3) 0.023(2) 0.032(3) -0.006(2) -0.003(2) 0.001(2)
C(21) 0.032(3) 0.021(2) 0.023(3) -0.005(2) 0.001(2) 0.002(2)
C(22) 0.034(3) 0.015(2) 0.026(3) -0.003(2) 0.003(2) -0.002(2)
C(23) 0.029(3) 0.037(3) 0.036(3) -0.004(2) 0.008(2) -0.000(3)
C(24) 0.031(3) 0.032(3) 0.050(4) -0.001(3) -0.005(3) 0.005(3)
C(25) 0.058(4) 0.037(3) 0.023(3) -0.001(3) -0.002(3) 0.002(2)
C(26) 0.040(3) 0.028(3) 0.039(3) 0.004(3) 0.010(3) -0.003(2)

loop_
_atom_type_symbol
_atom_type_description
_atom_type_scat_dispersion_real
_atom_type_scat_dispersion_imag
_atom_type_scat_source
C C 0.003 0.002
;
International Tables for Crystallography
(1992, Vol. C, Tables 4.2.6.8 and 6.1.1.4)
;
H H 0.000 0.000
;
International Tables for Crystallography
(1992, Vol. C, Table 6.1.1.4)
;
Cl Cl 0.148 0.159
;
International Tables for Crystallography
(1992, Vol. C, Tables 4.2.6.8 and 6.1.1.4)
;
N N 0.006 0.003
;
International Tables for Crystallography
(1992, Vol. C, Tables 4.2.6.8 and 6.1.1.4)
;
Rh Rh -1.118 0.919
;
International Tables for Crystallography
(1992, Vol. C, Tables 4.2.6.8 and 6.1.1.4)
;

loop_
_geom_angle_atom_site_label_1
_geom_angle_atom_site_label_2
_geom_angle_atom_site_label_3
_geom_angle
_geom_angle_publ_flag
Cl(1) Rh(1) Cl(2) 90.20(7) yes
Cl(1) Rh(1) N(1) 94.36(15) yes
Cl(1) Rh(1) C(5) 132.64(17) yes
Cl(1) Rh(1) C(6) 97.45(18) yes
Cl(1) Rh(1) C(7) 93.78(19) yes
Cl(1) Rh(1) C(8) 123.11(18) yes
Cl(1) Rh(1) C(9) 159.02(17) yes
Cl(2) Rh(1) N(1) 92.80(15) yes
Cl(2) Rh(1) C(5) 136.90(17) yes
Cl(2) Rh(1) C(6) 161.95(19) yes
Cl(2) Rh(1) C(7) 124.65(18) yes
Cl(2) Rh(1) C(8) 97.16(18) yes
Cl(2) Rh(1) C(9) 101.96(17) yes
N(1) Rh(1) C(5) 81.1(2) yes
N(1) Rh(1) C(6) 102.8(2) yes
N(1) Rh(1) C(7) 141.6(2) yes
N(1) Rh(1) C(8) 141.0(2) yes
N(1) Rh(1) C(9) 102.0(2) yes
C(5) Rh(1) C(6) 40.0(2) yes
C(5) Rh(1) C(7) 66.1(2) yes
C(5) Rh(1) C(8) 66.0(2) yes
C(5) Rh(1) C(9) 39.9(2) yes
C(6) Rh(1) C(7) 38.8(2) yes
C(6) Rh(1) C(8) 65.0(2) yes
C(6) Rh(1) C(9) 66.3(2) yes
C(7) Rh(1) C(8) 38.1(2) yes
C(7) Rh(1) C(9) 65.2(2) yes
C(8) Rh(1) C(9) 39.1(2) yes
Cl(3) Rh(2) Cl(4) 91.81(5) yes
Cl(3) Rh(2) N(2) 94.52(14) yes
Cl(3) Rh(2) C(18) 132.96(16) yes
Cl(3) Rh(2) C(19) 97.28(16) yes
Cl(3) Rh(2) C(20) 93.81(16) yes
Cl(3) Rh(2) C(21) 123.03(16) yes
Cl(3) Rh(2) C(22) 158.75(18) yes
Cl(4) Rh(2) N(2) 91.97(13) yes
Cl(4) Rh(2) C(18) 135.06(17) yes
Cl(4) Rh(2) C(19) 160.43(17) yes
Cl(4) Rh(2) C(20) 123.12(17) yes
Cl(4) Rh(2) C(21) 95.24(16) yes
Cl(4) Rh(2) C(22) 99.94(17) yes
N(2) Rh(2) C(18) 82.1(2) yes
N(2) Rh(2) C(19) 104.5(2) yes
N(2) Rh(2) C(20) 143.6(2) yes
N(2) Rh(2) C(21) 141.4(2) yes
N(2) Rh(2) C(22) 102.6(2) yes
C(18) Rh(2) C(19) 40.5(2) yes
C(18) Rh(2) C(20) 66.5(2) yes
C(18) Rh(2) C(21) 66.2(2) yes
C(18) Rh(2) C(22) 40.0(2) yes
C(19) Rh(2) C(20) 39.2(2) yes
C(19) Rh(2) C(21) 65.3(2) yes
C(19) Rh(2) C(22) 66.5(2) yes
C(20) Rh(2) C(21) 38.0(2) yes
C(20) Rh(2) C(22) 64.9(2) yes
C(21) Rh(2) C(22) 38.7(2) yes
Rh(1) N(1) C(1) 116.4(4) yes
Rh(1) N(1) C(2) 111.8(4) yes
Rh(1) N(1) C(3) 104.5(4) yes
C(1) N(1) C(2) 107.3(5) yes
C(1) N(1) C(3) 107.5(5) yes
C(2) N(1) C(3) 109.1(5) yes
Rh(2) N(2) C(14) 116.6(4) yes
Rh(2) N(2) C(15) 112.6(4) yes
Rh(2) N(2) C(16) 103.4(3) yes
C(14) N(2) C(15) 106.6(5) yes
C(14) N(2) C(16) 108.5(5) yes
C(15) N(2) C(16) 109.1(5) yes
N(1) C(3) C(4) 110.6(5) yes
C(3) C(4) C(5) 110.0(5) yes
Rh(1) C(5) C(4) 114.2(4) yes
Rh(1) C(5) C(6) 71.4(3) yes
Rh(1) C(5) C(9) 72.1(3) yes
C(4) C(5) C(6) 125.2(5) yes
C(4) C(5) C(9) 126.1(5) yes
C(6) C(5) C(9) 107.8(5) yes
Rh(1) C(6) C(5) 68.6(3) yes
Rh(1) C(6) C(7) 72.5(3) yes
Rh(1) C(6) C(10) 126.0(4) yes
C(5) C(6) C(7) 108.0(5) yes
C(5) C(6) C(10) 127.8(6) yes
C(7) C(6) C(10) 124.1(6) yes
Rh(1) C(7) C(6) 68.7(3) yes
Rh(1) C(7) C(8) 71.3(3) yes
Rh(1) C(7) C(11) 127.2(5) yes
C(6) C(7) C(8) 108.5(5) yes
C(6) C(7) C(11) 124.6(6) yes
C(8) C(7) C(11) 126.9(6) yes
Rh(1) C(8) C(7) 70.6(3) yes
Rh(1) C(8) C(9) 68.9(3) yes
Rh(1) C(8) C(12) 128.5(5) yes
C(7) C(8) C(9) 108.4(5) yes
C(7) C(8) C(12) 126.8(6) yes
C(9) C(8) C(12) 124.7(6) yes
Rh(1) C(9) C(5) 68.0(3) yes
Rh(1) C(9) C(8) 72.0(3) yes
Rh(1) C(9) C(13) 128.3(4) yes
C(5) C(9) C(8) 107.2(5) yes
C(5) C(9) C(13) 128.2(5) yes
C(8) C(9) C(13) 124.4(5) yes
N(2) C(16) C(17) 111.4(5) yes
C(16) C(17) C(18) 109.7(5) yes
Rh(2) C(18) C(17) 112.9(4) yes
Rh(2) C(18) C(19) 71.3(3) yes
Rh(2) C(18) C(22) 71.7(3) yes
C(17) C(18) C(19) 124.7(5) yes
C(17) C(18) C(22) 127.0(5) yes
C(19) C(18) C(22) 107.2(5) yes
Rh(2) C(19) C(18) 68.2(3) yes
Rh(2) C(19) C(20) 72.8(3) yes
Rh(2) C(19) C(23) 126.4(4) yes
C(18) C(19) C(20) 107.6(5) yes
C(18) C(19) C(23) 128.0(5) yes
C(20) C(19) C(23) 124.4(5) yes
Rh(2) C(20) C(19) 68.0(3) yes
Rh(2) C(20) C(21) 70.6(3) yes
Rh(2) C(20) C(24) 127.2(4) yes
C(19) C(20) C(21) 108.0(5) yes
C(19) C(20) C(24) 124.0(5) yes
C(21) C(20) C(24) 128.0(5) yes
Rh(2) C(21) C(20) 71.4(3) yes
Rh(2) C(21) C(22) 68.7(3) yes
Rh(2) C(21) C(25) 127.2(4) yes
C(20) C(21) C(22) 108.9(5) yes
C(20) C(21) C(25) 126.6(5) yes
C(22) C(21) C(25) 124.5(5) yes
Rh(2) C(22) C(18) 68.3(3) yes
Rh(2) C(22) C(21) 72.5(3) yes
Rh(2) C(22) C(26) 126.3(4) yes
C(18) C(22) C(21) 108.3(5) yes
C(18) C(22) C(26) 127.6(5) yes
C(21) C(22) C(26) 124.0(5) yes
N(1) C(1) H(1) 109.5 no
N(1) C(1) H(2) 109.3 no
N(1) C(1) H(3) 109.6 no
H(1) C(1) H(2) 109.5 no
H(1) C(1) H(3) 109.5 no
H(2) C(1) H(3) 109.5 no
N(1) C(2) H(4) 110.2 no
N(1) C(2) H(5) 109.3 no
N(1) C(2) H(6) 108.9 no
H(4) C(2) H(5) 109.5 no
H(4) C(2) H(6) 109.5 no
H(5) C(2) H(6) 109.5 no
N(1) C(3) H(7) 108.6 no
N(1) C(3) H(8) 109.9 no
C(4) C(3) H(7) 108.4 no
C(4) C(3) H(8) 109.8 no
H(7) C(3) H(8) 109.5 no
C(3) C(4) H(9) 110.1 no
C(3) C(4) H(10) 108.7 no
C(5) C(4) H(9) 109.3 no
C(5) C(4) H(10) 109.3 no
H(9) C(4) H(10) 109.5 no
C(6) C(10) H(11) 109.5 no
C(6) C(10) H(12) 108.9 no
C(6) C(10) H(13) 110.0 no
H(11) C(10) H(12) 109.5 no
H(11) C(10) H(13) 109.5 no
H(12) C(10) H(13) 109.5 no
C(7) C(11) H(14) 109.3 no
C(7) C(11) H(15) 109.0 no
C(7) C(11) H(16) 110.2 no
H(14) C(11) H(15) 109.5 no
H(14) C(11) H(16) 109.5 no
H(15) C(11) H(16) 109.5 no
C(8) C(12) H(17) 109.4 no
C(8) C(12) H(18) 110.1 no
C(8) C(12) H(19) 108.8 no
H(17) C(12) H(18) 109.5 no
H(17) C(12) H(19) 109.5 no
H(18) C(12) H(19) 109.5 no
C(9) C(13) H(20) 109.9 no
C(9) C(13) H(21) 109.5 no
C(9) C(13) H(22) 109.1 no
H(20) C(13) H(21) 109.5 no
H(20) C(13) H(22) 109.5 no
H(21) C(13) H(22) 109.5 no
N(2) C(14) H(23) 109.9 no
N(2) C(14) H(24) 109.5 no
N(2) C(14) H(25) 109.0 no
H(23) C(14) H(24) 109.5 no
H(23) C(14) H(25) 109.5 no
H(24) C(14) H(25) 109.5 no
N(2) C(15) H(26) 109.5 no
N(2) C(15) H(27) 109.4 no
N(2) C(15) H(28) 109.5 no
H(26) C(15) H(27) 109.5 no
H(26) C(15) H(28) 109.5 no
H(27) C(15) H(28) 109.5 no
N(2) C(16) H(29) 109.0 no
N(2) C(16) H(30) 108.9 no
C(17) C(16) H(29) 108.8 no
C(17) C(16) H(30) 109.3 no
H(29) C(16) H(30) 109.5 no
C(16) C(17) H(31) 109.8 no
C(16) C(17) H(32) 108.9 no
C(18) C(17) H(31) 109.5 no
C(18) C(17) H(32) 109.4 no
H(31) C(17) H(32) 109.5 no
C(19) C(23) H(33) 109.6 no
C(19) C(23) H(34) 109.2 no
C(19) C(23) H(35) 109.7 no
H(33) C(23) H(34) 109.5 no
H(33) C(23) H(35) 109.5 no
H(34) C(23) H(35) 109.5 no
C(20) C(24) H(36) 109.2 no
C(20) C(24) H(37) 109.5 no
C(20) C(24) H(38) 109.7 no
H(36) C(24) H(37) 109.5 no
H(36) C(24) H(38) 109.5 no
H(37) C(24) H(38) 109.5 no
C(21) C(25) H(39) 108.9 no
C(21) C(25) H(40) 109.8 no
C(21) C(25) H(41) 109.7 no
H(39) C(25) H(40) 109.5 no
H(39) C(25) H(41) 109.5 no
H(40) C(25) H(41) 109.5 no
C(22) C(26) H(42) 109.0 no
C(22) C(26) H(43) 109.8 no
C(22) C(26) H(44) 109.5 no
H(42) C(26) H(43) 109.5 no
H(42) C(26) H(44) 109.5 no
H(43) C(26) H(44) 109.5 no

loop_
_geom_bond_atom_site_label_1
_geom_bond_atom_site_label_2
_geom_bond_distance
_geom_bond_publ_flag
Rh(1) Cl(1) 2.4022(18) yes
Rh(1) Cl(2) 2.4032(19) yes
Rh(1) N(1) 2.221(6) yes
Rh(1) C(5) 2.084(6) yes
Rh(1) C(6) 2.121(6) yes
Rh(1) C(7) 2.170(6) yes
Rh(1) C(8) 2.180(6) yes
Rh(1) C(9) 2.139(5) yes
Rh(2) Cl(3) 2.4069(15) yes
Rh(2) Cl(4) 2.3940(18) yes
Rh(2) N(2) 2.206(4) yes
Rh(2) C(18) 2.084(5) yes
Rh(2) C(19) 2.126(6) yes
Rh(2) C(20) 2.190(6) yes
Rh(2) C(21) 2.180(6) yes
Rh(2) C(22) 2.130(5) yes
N(1) C(1) 1.480(9) yes
N(1) C(2) 1.476(9) yes
N(1) C(3) 1.507(9) yes
N(2) C(14) 1.486(9) yes
N(2) C(15) 1.490(8) yes
N(2) C(16) 1.504(8) yes
C(3) C(4) 1.527(10) yes
C(4) C(5) 1.491(9) yes
C(5) C(6) 1.440(8) yes
C(5) C(9) 1.443(8) yes
C(6) C(7) 1.427(9) yes
C(6) C(10) 1.491(10) yes
C(7) C(8) 1.420(9) yes
C(7) C(11) 1.493(11) yes
C(8) C(9) 1.444(8) yes
C(8) C(12) 1.499(10) yes
C(9) C(13) 1.492(9) yes
C(16) C(17) 1.523(9) yes
C(17) C(18) 1.508(8) yes
C(18) C(19) 1.457(8) yes
C(18) C(22) 1.443(8) yes
C(19) C(20) 1.450(8) yes
C(19) C(23) 1.487(9) yes
C(20) C(21) 1.421(8) yes
C(20) C(24) 1.494(9) yes
C(21) C(22) 1.430(8) yes
C(21) C(25) 1.502(8) yes
C(22) C(26) 1.491(9) yes
C(1) H(1) 0.950 no
C(1) H(2) 0.950 no
C(1) H(3) 0.950 no
C(2) H(4) 0.950 no
C(2) H(5) 0.950 no
C(2) H(6) 0.950 no
C(3) H(7) 0.950 no
C(3) H(8) 0.950 no
C(4) H(9) 0.950 no
C(4) H(10) 0.950 no
C(10) H(11) 0.950 no
C(10) H(12) 0.950 no
C(10) H(13) 0.950 no
C(11) H(14) 0.950 no
C(11) H(15) 0.950 no
C(11) H(16) 0.950 no
C(12) H(17) 0.950 no
C(12) H(18) 0.950 no
C(12) H(19) 0.950 no
C(13) H(20) 0.950 no
C(13) H(21) 0.950 no
C(13) H(22) 0.950 no
C(14) H(23) 0.950 no
C(14) H(24) 0.950 no
C(14) H(25) 0.950 no
C(15) H(26) 0.950 no
C(15) H(27) 0.950 no
C(15) H(28) 0.950 no
C(16) H(29) 0.950 no
C(16) H(30) 0.950 no
C(17) H(31) 0.950 no
C(17) H(32) 0.950 no
C(23) H(33) 0.950 no
C(23) H(34) 0.950 no
C(23) H(35) 0.950 no
C(24) H(36) 0.950 no
C(24) H(37) 0.950 no
C(24) H(38) 0.950 no
C(25) H(39) 0.950 no
C(25) H(40) 0.950 no
C(25) H(41) 0.950 no
C(26) H(42) 0.950 no
C(26) H(43) 0.950 no
C(26) H(44) 0.950 no

loop_
_geom_contact_atom_site_label_1
_geom_contact_atom_site_label_2
_geom_contact_distance
_geom_contact_site_symmetry_2
Cl(1) C(16) 3.573(7) 7_656
Cl(4) C(4) 3.340(7) 6_556
Cl(4) C(5) 3.516(6) 6_556
Cl(4) C(26) 3.526(6) 2_655
C(4) Cl(4) 3.340(7) 6_456
C(5) Cl(4) 3.516(6) 6_456
C(8) C(26) 3.563(9) 6_456
C(16) Cl(1) 3.573(7) 7_646
C(21) C(23) 3.527(9) 5_656
C(23) C(21) 3.527(9) 5_656
C(26) Cl(4) 3.526(6) 2_645
C(26) C(8) 3.563(9) 6_556
Cl(1) H(7) 3.283 7_656
Cl(1) H(29) 3.598 7_656
Cl(1) H(30) 2.980 7_656
Cl(1) H(32) 3.045 7_656
Cl(1) H(33) 2.704 7_656
Cl(1) H(40) 3.436 3_555
Cl(2) H(2) 3.349 7_656
Cl(2) H(7) 3.423 7_656
Cl(2) H(8) 3.555 7_656
Cl(2) H(12) 3.356 8_556
Cl(2) H(14) 3.214 8_556
Cl(2) H(24) 3.386 2_655
Cl(2) H(27) 3.230 2_655
Cl(2) H(29) 3.279 2_655
Cl(3) H(4) 3.264 .
Cl(3) H(6) 3.588 .
Cl(3) H(18) 3.363 5_666
Cl(3) H(22) 2.893 .
Cl(3) H(26) 3.060 2_655
Cl(3) H(31) 3.048 2_655
Cl(3) H(43) 3.378 2_655
Cl(3) H(44) 3.219 2_655
Cl(4) H(9) 3.052 6_556
Cl(4) H(10) 3.041 6_556
Cl(4) H(18) 3.599 5_666
Cl(4) H(21) 2.902 6_556
Cl(4) H(36) 3.226 6_556
Cl(4) H(43) 2.603 2_655
C(1) H(12) 3.261 8_556
C(1) H(16) 3.357 7_646
C(1) H(17) 3.111 7_646
C(1) H(19) 3.536 7_646
C(1) H(39) 2.971 3_555
C(2) H(12) 3.517 8_556
C(2) H(25) 3.468 .
C(2) H(35) 3.149 .
C(3) H(15) 3.384 2_545
C(3) H(35) 3.596 .
C(4) H(15) 3.177 2_545
C(4) H(35) 3.221 .
C(5) H(41) 3.262 6_456
C(5) H(42) 3.541 6_456
C(6) H(41) 3.156 6_456
C(6) H(42) 3.513 6_456
C(7) H(42) 3.147 6_456
C(8) H(42) 2.908 6_456
C(8) H(44) 3.440 6_456
C(9) H(42) 3.168 6_456
C(9) H(44) 3.374 6_456
C(10) H(1) 3.027 8_456
C(10) H(5) 3.520 8_456
C(10) H(41) 3.378 6_456
C(11) H(10) 3.287 2_555
C(11) H(11) 3.250 2_555
C(12) H(2) 3.125 7_656
C(12) H(38) 2.944 5_666
C(12) H(39) 3.121 5_666
C(12) H(42) 3.366 6_456
C(12) H(44) 3.539 6_456
C(13) H(27) 3.529 2_655
C(13) H(28) 3.176 6_456
C(13) H(44) 3.364 6_456
C(14) H(31) 3.458 2_655
C(14) H(37) 3.456 6_556
C(15) H(20) 3.316 2_645
C(15) H(21) 3.154 6_556
C(17) H(23) 3.493 2_645
C(17) H(37) 3.075 5_656
C(18) H(34) 3.449 5_656
C(18) H(37) 3.188 5_656
C(20) H(34) 3.446 5_656
C(21) H(33) 3.563 5_656
C(21) H(34) 2.864 5_656
C(22) H(34) 2.842 5_656
C(23) H(4) 3.032 .
C(23) H(7) 3.520 .
C(23) H(9) 3.007 .
C(23) H(40) 3.285 5_656
C(24) H(18) 3.476 5_666
C(24) H(19) 3.418 5_666
C(24) H(23) 3.096 6_456
C(24) H(27) 3.567 6_456
C(24) H(32) 3.347 5_656
C(25) H(1) 3.225 3_554
C(25) H(3) 3.233 3_554
C(25) H(12) 3.423 6_556
C(25) H(17) 3.180 5_666
C(25) H(33) 3.548 5_656
C(25) H(34) 3.267 5_656
C(26) H(18) 3.125 6_556
C(26) H(34) 3.196 5_656
H(1) C(10) 3.027 8_556
H(1) C(25) 3.225 3_555
H(1) H(11) 2.891 8_556
H(1) H(12) 2.343 8_556
H(1) H(13) 3.567 8_556
H(1) H(16) 3.015 7_646
H(1) H(17) 2.924 7_646
H(1) H(39) 2.738 3_555
H(1) H(40) 3.183 3_555
H(1) H(41) 3.239 3_555
H(2) Cl(2) 3.349 7_646
H(2) C(12) 3.125 7_646
H(2) H(16) 2.871 7_646
H(2) H(17) 2.628 7_646
H(2) H(19) 2.865 7_646
H(2) H(39) 3.203 3_555
H(3) C(25) 3.233 3_555
H(3) H(17) 3.302 7_646
H(3) H(19) 3.512 7_646
H(3) H(39) 2.521 3_555
H(3) H(40) 3.154 3_555
H(4) Cl(3) 3.264 .
H(4) C(23) 3.032 .
H(4) H(25) 3.357 .
H(4) H(30) 3.367 .
H(4) H(33) 3.063 .
H(4) H(34) 3.575 .
H(4) H(35) 2.225 .
H(5) C(10) 3.520 8_556
H(5) H(11) 3.220 8_556
H(5) H(12) 3.207 8_556
H(5) H(13) 3.573 8_556
H(5) H(16) 2.685 7_646
H(5) H(24) 3.548 .
H(5) H(25) 3.166 .
H(5) H(30) 3.204 .
H(5) H(35) 3.419 .
H(6) Cl(3) 3.588 .
H(6) H(12) 3.140 8_556
H(6) H(13) 3.434 8_556
H(6) H(25) 3.309 .
H(7) Cl(1) 3.283 7_646
H(7) Cl(2) 3.423 7_646
H(7) C(23) 3.520 .
H(7) H(15) 3.421 2_545
H(7) H(33) 3.200 .
H(7) H(35) 3.172 .
H(8) Cl(2) 3.555 7_646
H(8) H(14) 3.476 2_545
H(8) H(15) 3.005 2_545
H(8) H(24) 3.599 8_456
H(9) Cl(4) 3.052 6_456
H(9) C(23) 3.007 .
H(9) H(33) 3.342 .
H(9) H(34) 2.920 .
H(9) H(35) 2.359 .
H(9) H(36) 3.533 .
H(10) Cl(4) 3.041 6_456
H(10) C(11) 3.287 2_545
H(10) H(15) 2.346 2_545
H(10) H(17) 3.598 2_545
H(10) H(41) 3.336 6_456
H(11) C(11) 3.250 2_545
H(11) H(1) 2.891 8_456
H(11) H(5) 3.220 8_456
H(11) H(14) 3.584 2_545
H(11) H(15) 2.749 2_545
H(11) H(16) 2.970 2_545
H(11) H(41) 3.406 6_456
H(12) Cl(2) 3.356 8_456
H(12) C(1) 3.261 8_456
H(12) C(2) 3.517 8_456
H(12) C(25) 3.423 6_456
H(12) H(1) 2.343 8_456
H(12) H(5) 3.207 8_456
H(12) H(6) 3.140 8_456
H(12) H(39) 3.588 6_456
H(12) H(40) 3.143 6_456
H(12) H(41) 3.014 6_456
H(13) H(1) 3.567 8_456
H(13) H(5) 3.573 8_456
H(13) H(6) 3.434 8_456
H(13) H(29) 3.099 7_656
H(14) Cl(2) 3.214 8_456
H(14) H(8) 3.476 2_555
H(14) H(11) 3.584 2_555
H(14) H(24) 3.398 7_656
H(14) H(29) 3.089 7_656
H(14) H(30) 3.498 7_656
H(15) C(3) 3.384 2_555
H(15) C(4) 3.177 2_555
H(15) H(7) 3.421 2_555
H(15) H(8) 3.005 2_555
H(15) H(10) 2.346 2_555
H(15) H(11) 2.749 2_555
H(15) H(42) 3.445 6_456
H(16) C(1) 3.357 7_656
H(16) H(1) 3.015 7_656
H(16) H(2) 2.871 7_656
H(16) H(5) 2.685 7_656
H(16) H(11) 2.970 2_555
H(16) H(30) 3.468 7_656
H(17) C(1) 3.111 7_656
H(17) C(25) 3.180 5_666
H(17) H(1) 2.924 7_656
H(17) H(2) 2.628 7_656
H(17) H(3) 3.302 7_656
H(17) H(10) 3.598 2_555
H(17) H(38) 3.234 5_666
H(17) H(39) 2.556 5_666
H(17) H(41) 2.966 5_666
H(18) Cl(3) 3.363 5_666
H(18) Cl(4) 3.599 5_666
H(18) C(24) 3.476 5_666
H(18) C(26) 3.125 6_456
H(18) H(38) 2.576 5_666
H(18) H(39) 3.207 5_666
H(18) H(41) 3.596 5_666
H(18) H(42) 2.966 6_456
H(18) H(43) 3.049 6_456
H(18) H(44) 2.832 6_456
H(19) C(1) 3.536 7_656
H(19) C(24) 3.418 5_666
H(19) H(2) 2.865 7_656
H(19) H(3) 3.512 7_656
H(19) H(27) 2.836 2_655
H(19) H(37) 3.462 5_666
H(19) H(38) 2.591 5_666
H(19) H(39) 3.118 5_666
H(20) C(15) 3.316 2_655
H(20) H(20) 3.484 5_666
H(20) H(26) 3.186 2_655
H(20) H(27) 2.826 2_655
H(20) H(28) 3.420 2_655
H(20) H(28) 3.357 6_456
H(20) H(44) 3.306 6_456
H(21) Cl(4) 2.902 6_456
H(21) C(15) 3.154 6_456
H(21) H(26) 3.375 6_456
H(21) H(27) 3.487 6_456
H(21) H(28) 2.286 6_456
H(21) H(36) 3.287 .
H(21) H(44) 2.951 6_456
H(22) Cl(3) 2.893 .
H(22) H(26) 3.228 2_655
H(22) H(27) 3.421 2_655
H(22) H(35) 3.268 .
H(23) C(17) 3.493 2_655
H(23) C(24) 3.096 6_556
H(23) H(31) 3.074 2_655
H(23) H(32) 3.031 2_655
H(23) H(36) 3.133 6_556
H(23) H(37) 2.509 6_556
H(23) H(38) 3.172 6_556
H(24) Cl(2) 3.386 2_645
H(24) H(5) 3.548 .
H(24) H(8) 3.599 8_556
H(24) H(14) 3.398 7_646
H(25) C(2) 3.468 .
H(25) H(4) 3.357 .
H(25) H(5) 3.166 .
H(25) H(6) 3.309 .
H(25) H(31) 2.951 2_655
H(25) H(32) 3.419 2_655
H(26) Cl(3) 3.060 2_645
H(26) H(20) 3.186 2_645
H(26) H(21) 3.375 6_556
H(26) H(22) 3.228 2_645
H(27) Cl(2) 3.230 2_645
H(27) C(13) 3.529 2_645
H(27) C(24) 3.567 6_556
H(27) H(19) 2.836 2_645
H(27) H(20) 2.826 2_645
H(27) H(21) 3.487 6_556
H(27) H(22) 3.421 2_645
H(27) H(36) 3.561 6_556
H(27) H(37) 3.491 6_556
H(27) H(38) 3.091 6_556
H(28) C(13) 3.176 6_556
H(28) H(20) 3.420 2_645
H(28) H(20) 3.357 6_556
H(28) H(21) 2.286 6_556
H(28) H(36) 3.227 6_556
H(28) H(38) 3.370 6_556
H(29) Cl(1) 3.598 7_646
H(29) Cl(2) 3.279 2_645
H(29) H(13) 3.099 7_646
H(29) H(14) 3.089 7_646
H(30) Cl(1) 2.980 7_646
H(30) H(4) 3.367 .
H(30) H(5) 3.204 .
H(30) H(14) 3.498 7_646
H(30) H(16) 3.468 7_646
H(31) Cl(3) 3.048 2_645
H(31) C(14) 3.458 2_645
H(31) H(23) 3.074 2_645
H(31) H(25) 2.951 2_645
H(31) H(37) 3.234 5_656
H(32) Cl(1) 3.045 7_646
H(32) C(24) 3.347 5_656
H(32) H(23) 3.031 2_645
H(32) H(25) 3.419 2_645
H(32) H(37) 2.470 5_656
H(33) Cl(1) 2.704 7_646
H(33) C(21) 3.563 5_656
H(33) C(25) 3.548 5_656
H(33) H(4) 3.063 .
H(33) H(7) 3.200 .
H(33) H(9) 3.342 .
H(33) H(40) 2.945 5_656
H(34) C(18) 3.449 5_656
H(34) C(20) 3.446 5_656
H(34) C(21) 2.864 5_656
H(34) C(22) 2.842 5_656
H(34) C(25) 3.267 5_656
H(34) C(26) 3.196 5_656
H(34) H(4) 3.575 .
H(34) H(9) 2.920 .
H(34) H(40) 2.751 5_656
H(34) H(42) 3.276 5_656
H(34) H(43) 2.907 5_656
H(35) C(2) 3.149 .
H(35) C(3) 3.596 .
H(35) C(4) 3.221 .
H(35) H(4) 2.225 .
H(35) H(5) 3.419 .
H(35) H(7) 3.172 .
H(35) H(9) 2.359 .
H(35) H(22) 3.268 .
H(36) Cl(4) 3.226 6_456
H(36) H(9) 3.533 .
H(36) H(21) 3.287 .
H(36) H(23) 3.133 6_456
H(36) H(27) 3.561 6_456
H(36) H(28) 3.227 6_456
H(36) H(43) 3.322 5_656
H(37) C(14) 3.456 6_456
H(37) C(17) 3.075 5_656
H(37) C(18) 3.188 5_656
H(37) H(19) 3.462 5_666
H(37) H(23) 2.509 6_456
H(37) H(27) 3.491 6_456
H(37) H(31) 3.234 5_656
H(37) H(32) 2.470 5_656
H(38) C(12) 2.944 5_666
H(38) H(17) 3.234 5_666
H(38) H(18) 2.576 5_666
H(38) H(19) 2.591 5_666
H(38) H(23) 3.172 6_456
H(38) H(27) 3.091 6_456
H(38) H(28) 3.370 6_456
H(39) C(1) 2.971 3_554
H(39) C(12) 3.121 5_666
H(39) H(1) 2.738 3_554
H(39) H(2) 3.203 3_554
H(39) H(3) 2.521 3_554
H(39) H(12) 3.588 6_556
H(39) H(17) 2.556 5_666
H(39) H(18) 3.207 5_666
H(39) H(19) 3.118 5_666
H(40) Cl(1) 3.436 3_554
H(40) C(23) 3.285 5_656
H(40) H(1) 3.183 3_554
H(40) H(3) 3.154 3_554
H(40) H(12) 3.143 6_556
H(40) H(33) 2.945 5_656
H(40) H(34) 2.751 5_656
H(41) C(5) 3.262 6_556
H(41) C(6) 3.156 6_556
H(41) C(10) 3.378 6_556
H(41) H(1) 3.239 3_554
H(41) H(10) 3.336 6_556
H(41) H(11) 3.406 6_556
H(41) H(12) 3.014 6_556
H(41) H(17) 2.966 5_666
H(41) H(18) 3.596 5_666
H(42) C(5) 3.541 6_556
H(42) C(6) 3.513 6_556
H(42) C(7) 3.147 6_556
H(42) C(8) 2.908 6_556
H(42) C(9) 3.168 6_556
H(42) C(12) 3.366 6_556
H(42) H(15) 3.445 6_556
H(42) H(18) 2.966 6_556
H(42) H(34) 3.276 5_656
H(43) Cl(3) 3.378 2_645
H(43) Cl(4) 2.603 2_645
H(43) H(18) 3.049 6_556
H(43) H(34) 2.907 5_656
H(43) H(36) 3.322 5_656
H(44) Cl(3) 3.219 2_645
H(44) C(8) 3.440 6_556
H(44) C(9) 3.374 6_556
H(44) C(12) 3.539 6_556
H(44) C(13) 3.364 6_556
H(44) H(18) 2.832 6_556
H(44) H(20) 3.306 6_556
H(44) H(21) 2.951 6_556

loop_
_geom_torsion_atom_site_label_1
_geom_torsion_atom_site_label_2
_geom_torsion_atom_site_label_3
_geom_torsion_atom_site_label_4
_geom_torsion
Cl(1) Rh(1) N(1) C(1) -11.1(5)
Cl(1) Rh(1) N(1) C(2) -134.8(4)
Cl(1) Rh(1) N(1) C(3) 107.3(3)
Cl(1) Rh(1) C(5) C(4) -86.4(4)
Cl(1) Rh(1) C(5) C(6) 34.7(4)
Cl(1) Rh(1) C(5) C(9) 151.3(2)
Cl(1) Rh(1) C(6) C(5) -155.0(3)
Cl(1) Rh(1) C(6) C(7) 86.8(3)
Cl(1) Rh(1) C(6) C(10) -33.0(6)
Cl(1) Rh(1) C(7) C(6) -97.2(3)
Cl(1) Rh(1) C(7) C(8) 143.4(3)
Cl(1) Rh(1) C(7) C(11) 20.8(6)
Cl(1) Rh(1) C(8) C(7) -45.3(4)
Cl(1) Rh(1) C(8) C(9) -164.9(2)
Cl(1) Rh(1) C(8) C(12) 76.8(6)
Cl(1) Rh(1) C(9) C(5) -80.3(6)
Cl(1) Rh(1) C(9) C(8) 37.6(6)
Cl(1) Rh(1) C(9) C(13) 157.6(4)
Cl(2) Rh(1) N(1) C(1) 79.3(5)
Cl(2) Rh(1) N(1) C(2) -44.4(4)
Cl(2) Rh(1) N(1) C(3) -162.3(3)
Cl(2) Rh(1) C(5) C(4) 85.9(5)
Cl(2) Rh(1) C(5) C(6) -153.0(3)
Cl(2) Rh(1) C(5) C(9) -36.4(4)
Cl(2) Rh(1) C(6) C(5) 90.6(6)
Cl(2) Rh(1) C(6) C(7) -27.6(8)
Cl(2) Rh(1) C(6) C(10) -147.4(5)
Cl(2) Rh(1) C(7) C(6) 170.0(3)
Cl(2) Rh(1) C(7) C(8) 50.5(4)
Cl(2) Rh(1) C(7) C(11) -72.1(6)
Cl(2) Rh(1) C(8) C(7) -140.2(3)
Cl(2) Rh(1) C(8) C(9) 100.2(3)
Cl(2) Rh(1) C(8) C(12) -18.1(6)
Cl(2) Rh(1) C(9) C(5) 155.5(3)
Cl(2) Rh(1) C(9) C(8) -86.6(3)
Cl(2) Rh(1) C(9) C(13) 33.4(6)
N(1) Rh(1) C(5) C(4) 1.4(4)
N(1) Rh(1) C(5) C(6) 122.4(3)
N(1) Rh(1) C(5) C(9) -121.0(3)
C(5) Rh(1) N(1) C(1) -143.6(5)
C(5) Rh(1) N(1) C(2) 92.7(4)
C(5) Rh(1) N(1) C(3) -25.2(4)
N(1) Rh(1) C(6) C(5) -58.8(3)
N(1) Rh(1) C(6) C(7) -177.0(3)
N(1) Rh(1) C(6) C(10) 63.2(6)
C(6) Rh(1) N(1) C(1) -109.8(5)
C(6) Rh(1) N(1) C(2) 126.5(4)
C(6) Rh(1) N(1) C(3) 8.6(4)
N(1) Rh(1) C(7) C(6) 4.7(5)
N(1) Rh(1) C(7) C(8) -114.7(4)
N(1) Rh(1) C(7) C(11) 122.6(6)
C(7) Rh(1) N(1) C(1) -112.8(5)
C(7) Rh(1) N(1) C(2) 123.5(5)
C(7) Rh(1) N(1) C(3) 5.6(5)
N(1) Rh(1) C(8) C(7) 116.3(4)
N(1) Rh(1) C(8) C(9) -3.3(5)
N(1) Rh(1) C(8) C(12) -121.6(6)
C(8) Rh(1) N(1) C(1) -175.7(4)
C(8) Rh(1) N(1) C(2) 60.6(6)
C(8) Rh(1) N(1) C(3) -57.3(5)
N(1) Rh(1) C(9) C(5) 60.0(3)
N(1) Rh(1) C(9) C(8) 177.9(3)
N(1) Rh(1) C(9) C(13) -62.1(6)
C(9) Rh(1) N(1) C(1) -177.9(5)
C(9) Rh(1) N(1) C(2) 58.4(4)
C(9) Rh(1) N(1) C(3) -59.4(4)
C(5) Rh(1) C(6) C(7) -118.2(5)
C(5) Rh(1) C(6) C(10) 122.0(7)
C(6) Rh(1) C(5) C(4) -121.1(6)
C(6) Rh(1) C(5) C(9) 116.6(5)
C(5) Rh(1) C(7) C(6) 38.3(3)
C(5) Rh(1) C(7) C(8) -81.1(4)
C(5) Rh(1) C(7) C(11) 156.3(7)
C(7) Rh(1) C(5) C(4) -158.3(5)
C(7) Rh(1) C(5) C(6) -37.2(3)
C(7) Rh(1) C(5) C(9) 79.4(3)
C(5) Rh(1) C(8) C(7) 81.2(4)
C(5) Rh(1) C(8) C(9) -38.4(3)
C(5) Rh(1) C(8) C(12) -156.7(6)
C(8) Rh(1) C(5) C(4) 159.9(5)
C(8) Rh(1) C(5) C(6) -79.1(3)
C(8) Rh(1) C(5) C(9) 37.6(3)
C(5) Rh(1) C(9) C(8) 117.9(5)
C(5) Rh(1) C(9) C(13) -122.1(7)
C(9) Rh(1) C(5) C(4) 122.3(6)
C(9) Rh(1) C(5) C(6) -116.6(5)
C(6) Rh(1) C(7) C(8) -119.4(5)
C(6) Rh(1) C(7) C(11) 118.0(7)
C(7) Rh(1) C(6) C(5) 118.2(5)
C(7) Rh(1) C(6) C(10) -119.8(7)
C(6) Rh(1) C(8) C(7) 37.1(3)
C(6) Rh(1) C(8) C(9) -82.6(3)
C(6) Rh(1) C(8) C(12) 159.1(7)
C(8) Rh(1) C(6) C(5) 81.8(3)
C(8) Rh(1) C(6) C(7) -36.4(3)
C(8) Rh(1) C(6) C(10) -156.2(6)
C(6) Rh(1) C(9) C(5) -38.9(3)
C(6) Rh(1) C(9) C(8) 79.0(3)
C(6) Rh(1) C(9) C(13) -161.0(6)
C(9) Rh(1) C(6) C(5) 38.8(3)
C(9) Rh(1) C(6) C(7) -79.4(4)
C(9) Rh(1) C(6) C(10) 160.8(6)
C(7) Rh(1) C(8) C(9) -119.6(5)
C(7) Rh(1) C(8) C(12) 122.1(7)
C(8) Rh(1) C(7) C(6) 119.4(5)
C(8) Rh(1) C(7) C(11) -122.6(7)
C(7) Rh(1) C(9) C(5) -81.6(3)
C(7) Rh(1) C(9) C(8) 36.2(3)
C(7) Rh(1) C(9) C(13) 156.3(6)
C(9) Rh(1) C(7) C(6) 82.3(4)
C(9) Rh(1) C(7) C(8) -37.1(3)
C(9) Rh(1) C(7) C(11) -159.7(7)
C(8) Rh(1) C(9) C(5) -117.9(5)
C(8) Rh(1) C(9) C(13) 120.1(7)
C(9) Rh(1) C(8) C(7) 119.6(5)
C(9) Rh(1) C(8) C(12) -118.3(7)
Cl(3) Rh(2) N(2) C(14) -12.6(4)
Cl(3) Rh(2) N(2) C(15) -136.2(4)
Cl(3) Rh(2) N(2) C(16) 106.3(3)
Cl(3) Rh(2) C(18) C(17) -86.2(4)
Cl(3) Rh(2) C(18) C(19) 34.5(4)
Cl(3) Rh(2) C(18) C(22) 150.6(2)
Cl(3) Rh(2) C(19) C(18) -155.3(3)
Cl(3) Rh(2) C(19) C(20) 87.1(3)
Cl(3) Rh(2) C(19) C(23) -33.3(5)
Cl(3) Rh(2) C(20) C(19) -96.9(3)
Cl(3) Rh(2) C(20) C(21) 143.4(3)
Cl(3) Rh(2) C(20) C(24) 19.9(5)
Cl(3) Rh(2) C(21) C(20) -45.2(3)
Cl(3) Rh(2) C(21) C(22) -165.0(2)
Cl(3) Rh(2) C(21) C(25) 77.1(5)
Cl(3) Rh(2) C(22) C(18) -82.1(5)
Cl(3) Rh(2) C(22) C(21) 36.7(6)
Cl(3) Rh(2) C(22) C(26) 156.4(4)
Cl(4) Rh(2) N(2) C(14) 79.4(4)
Cl(4) Rh(2) N(2) C(15) -44.2(4)
Cl(4) Rh(2) N(2) C(16) -161.7(3)
Cl(4) Rh(2) C(18) C(17) 87.6(4)
Cl(4) Rh(2) C(18) C(19) -151.7(2)
Cl(4) Rh(2) C(18) C(22) -35.6(4)
Cl(4) Rh(2) C(19) C(18) 87.7(5)
Cl(4) Rh(2) C(19) C(20) -29.9(6)
Cl(4) Rh(2) C(19) C(23) -150.3(4)
Cl(4) Rh(2) C(20) C(19) 168.5(2)
Cl(4) Rh(2) C(20) C(21) 48.8(3)
Cl(4) Rh(2) C(20) C(24) -74.8(6)
Cl(4) Rh(2) C(21) C(20) -140.8(3)
Cl(4) Rh(2) C(21) C(22) 99.4(3)
Cl(4) Rh(2) C(21) C(25) -18.5(5)
Cl(4) Rh(2) C(22) C(18) 155.3(3)
Cl(4) Rh(2) C(22) C(21) -86.0(3)
Cl(4) Rh(2) C(22) C(26) 33.8(5)
N(2) Rh(2) C(18) C(17) 2.7(4)
N(2) Rh(2) C(18) C(19) 123.4(3)
N(2) Rh(2) C(18) C(22) -120.5(3)
C(18) Rh(2) N(2) C(14) -145.4(4)
C(18) Rh(2) N(2) C(15) 91.1(4)
C(18) Rh(2) N(2) C(16) -26.5(3)
N(2) Rh(2) C(19) C(18) -58.7(3)
N(2) Rh(2) C(19) C(20) -176.3(3)
N(2) Rh(2) C(19) C(23) 63.3(5)
C(19) Rh(2) N(2) C(14) -111.3(4)
C(19) Rh(2) N(2) C(15) 125.1(4)
C(19) Rh(2) N(2) C(16) 7.6(4)
N(2) Rh(2) C(20) C(19) 6.0(5)
N(2) Rh(2) C(20) C(21) -113.7(4)
N(2) Rh(2) C(20) C(24) 122.8(5)
C(20) Rh(2) N(2) C(14) -115.2(5)
C(20) Rh(2) N(2) C(15) 121.2(4)
C(20) Rh(2) N(2) C(16) 3.6(5)
N(2) Rh(2) C(21) C(20) 119.4(3)
N(2) Rh(2) C(21) C(22) -0.4(5)
N(2) Rh(2) C(21) C(25) -118.2(5)
C(21) Rh(2) N(2) C(14) -179.7(4)
C(21) Rh(2) N(2) C(15) 56.7(5)
C(21) Rh(2) N(2) C(16) -60.8(5)
N(2) Rh(2) C(22) C(18) 61.0(3)
N(2) Rh(2) C(22) C(21) 179.7(3)
N(2) Rh(2) C(22) C(26) -60.5(5)
C(22) Rh(2) N(2) C(14) -180.0(3)
C(22) Rh(2) N(2) C(15) 56.5(4)
C(22) Rh(2) N(2) C(16) -61.1(4)
C(18) Rh(2) C(19) C(20) -117.6(4)
C(18) Rh(2) C(19) C(23) 122.0(6)
C(19) Rh(2) C(18) C(17) -120.7(5)
C(19) Rh(2) C(18) C(22) 116.1(4)
C(18) Rh(2) C(20) C(19) 38.9(3)
C(18) Rh(2) C(20) C(21) -80.9(3)
C(18) Rh(2) C(20) C(24) 155.6(6)
C(20) Rh(2) C(18) C(17) -158.3(4)
C(20) Rh(2) C(18) C(19) -37.7(3)
C(20) Rh(2) C(18) C(22) 78.4(3)
C(18) Rh(2) C(21) C(20) 81.8(3)
C(18) Rh(2) C(21) C(22) -38.1(3)
C(18) Rh(2) C(21) C(25) -155.9(6)
C(21) Rh(2) C(18) C(17) 160.1(5)
C(21) Rh(2) C(18) C(19) -79.2(3)
C(21) Rh(2) C(18) C(22) 36.9(3)
C(18) Rh(2) C(22) C(21) 118.7(5)
C(18) Rh(2) C(22) C(26) -121.5(6)
C(22) Rh(2) C(18) C(17) 123.2(5)
C(22) Rh(2) C(18) C(19) -116.1(4)
C(19) Rh(2) C(20) C(21) -119.7(5)
C(19) Rh(2) C(20) C(24) 116.8(7)
C(20) Rh(2) C(19) C(18) 117.6(4)
C(20) Rh(2) C(19) C(23) -120.4(6)
C(19) Rh(2) C(21) C(20) 37.2(3)
C(19) Rh(2) C(21) C(22) -82.7(3)
C(19) Rh(2) C(21) C(25) 159.5(6)
C(21) Rh(2) C(19) C(18) 81.6(3)
C(21) Rh(2) C(19) C(20) -36.0(3)
C(21) Rh(2) C(19) C(23) -156.4(6)
C(19) Rh(2) C(22) C(18) -39.5(3)
C(19) Rh(2) C(22) C(21) 79.2(3)
C(19) Rh(2) C(22) C(26) -161.0(6)
C(22) Rh(2) C(19) C(18) 39.0(3)
C(22) Rh(2) C(19) C(20) -78.6(3)
C(22) Rh(2) C(19) C(23) 161.0(6)
C(20) Rh(2) C(21) C(22) -119.9(5)
C(20) Rh(2) C(21) C(25) 122.3(7)
C(21) Rh(2) C(20) C(19) 119.7(5)
C(21) Rh(2) C(20) C(24) -123.5(7)
C(20) Rh(2) C(22) C(18) -82.7(3)
C(20) Rh(2) C(22) C(21) 36.1(3)
C(20) Rh(2) C(22) C(26) 155.8(6)
C(22) Rh(2) C(20) C(19) 82.9(3)
C(22) Rh(2) C(20) C(21) -36.8(3)
C(22) Rh(2) C(20) C(24) -160.3(6)
C(21) Rh(2) C(22) C(18) -118.7(5)
C(21) Rh(2) C(22) C(26) 119.8(6)
C(22) Rh(2) C(21) C(20) 119.9(5)
C(22) Rh(2) C(21) C(25) -117.8(7)
Rh(1) N(1) C(3) C(4) 45.3(6)
C(1) N(1) C(3) C(4) 169.6(6)
C(2) N(1) C(3) C(4) -74.4(7)
Rh(2) N(2) C(16) C(17) 46.9(5)
C(14) N(2) C(16) C(17) 171.2(5)
C(15) N(2) C(16) C(17) -73.1(6)
N(1) C(3) C(4) C(5) -46.7(7)
C(3) C(4) C(5) Rh(1) 23.2(7)
C(3) C(4) C(5) C(6) -60.4(8)
C(3) C(4) C(5) C(9) 108.1(7)
Rh(1) C(5) C(6) C(7) 62.1(4)
Rh(1) C(5) C(6) C(10) -119.7(6)
Rh(1) C(5) C(9) C(8) -61.7(4)
Rh(1) C(5) C(9) C(13) 122.1(6)
C(4) C(5) C(6) Rh(1) 107.0(6)
C(4) C(5) C(6) C(7) 169.0(6)
C(4) C(5) C(6) C(10) -12.7(10)
C(4) C(5) C(9) Rh(1) -107.3(6)
C(4) C(5) C(9) C(8) -169.0(6)
C(4) C(5) C(9) C(13) 14.8(10)
C(6) C(5) C(9) Rh(1) 62.8(4)
C(6) C(5) C(9) C(8) 1.2(6)
C(6) C(5) C(9) C(13) -175.1(6)
C(9) C(5) C(6) Rh(1) -63.3(4)
C(9) C(5) C(6) C(7) -1.2(7)
C(9) C(5) C(6) C(10) 177.0(6)
Rh(1) C(6) C(7) C(8) 60.5(4)
Rh(1) C(6) C(7) C(11) -121.3(7)
C(5) C(6) C(7) Rh(1) -59.6(4)
C(5) C(6) C(7) C(8) 0.8(7)
C(5) C(6) C(7) C(11) 179.0(6)
C(10) C(6) C(7) Rh(1) 122.0(6)
C(10) C(6) C(7) C(8) -177.5(6)
C(10) C(6) C(7) C(11) 0.7(10)
Rh(1) C(7) C(8) C(9) 58.7(4)
Rh(1) C(7) C(8) C(12) -124.1(7)
C(6) C(7) C(8) Rh(1) -58.9(4)
C(6) C(7) C(8) C(9) -0.1(5)
C(6) C(7) C(8) C(12) 177.0(6)
C(11) C(7) C(8) Rh(1) 123.0(7)
C(11) C(7) C(8) C(9) -178.2(6)
C(11) C(7) C(8) C(12) -1.1(11)
Rh(1) C(8) C(9) C(5) 59.1(4)
Rh(1) C(8) C(9) C(13) -124.5(6)
C(7) C(8) C(9) Rh(1) -59.7(4)
C(7) C(8) C(9) C(5) -0.7(7)
C(7) C(8) C(9) C(13) 175.7(6)
C(12) C(8) C(9) Rh(1) 123.0(7)
C(12) C(8) C(9) C(5) -177.9(6)
C(12) C(8) C(9) C(13) -1.5(10)
N(2) C(16) C(17) C(18) -47.6(7)
C(16) C(17) C(18) Rh(2) 22.1(6)
C(16) C(17) C(18) C(19) -60.3(7)
C(16) C(17) C(18) C(22) 105.9(6)
Rh(2) C(18) C(19) C(20) 62.6(4)
Rh(2) C(18) C(19) C(23) -119.9(6)
Rh(2) C(18) C(22) C(21) -61.8(4)
Rh(2) C(18) C(22) C(26) 119.8(6)
C(17) C(18) C(19) Rh(2) 105.4(5)
C(17) C(18) C(19) C(20) 167.9(5)
C(17) C(18) C(19) C(23) -14.5(9)
C(17) C(18) C(22) Rh(2) -105.3(5)
C(17) C(18) C(22) C(21) -167.1(5)
C(17) C(18) C(22) C(26) 14.5(10)
C(19) C(18) C(22) Rh(2) 62.9(3)
C(19) C(18) C(22) C(21) 1.1(6)
C(19) C(18) C(22) C(26) -177.3(5)
C(22) C(18) C(19) Rh(2) -63.2(3)
C(22) C(18) C(19) C(20) -0.6(6)
C(22) C(18) C(19) C(23) 176.9(5)
Rh(2) C(19) C(20) C(21) 59.5(4)
Rh(2) C(19) C(20) C(24) -121.0(6)
C(18) C(19) C(20) Rh(2) -59.6(3)
C(18) C(19) C(20) C(21) -0.1(5)
C(18) C(19) C(20) C(24) 179.4(5)
C(23) C(19) C(20) Rh(2) 122.7(6)
C(23) C(19) C(20) C(21) -177.8(5)
C(23) C(19) C(20) C(24) 1.8(9)
Rh(2) C(20) C(21) C(22) 58.7(4)
Rh(2) C(20) C(21) C(25) -123.0(6)
C(19) C(20) C(21) Rh(2) -57.9(4)
C(19) C(20) C(21) C(22) 0.8(6)
C(19) C(20) C(21) C(25) 179.1(6)
C(24) C(20) C(21) Rh(2) 122.6(6)
C(24) C(20) C(21) C(22) -178.7(6)
C(24) C(20) C(21) C(25) -0.4(9)
Rh(2) C(21) C(22) C(18) 59.1(4)
Rh(2) C(21) C(22) C(26) -122.4(6)
C(20) C(21) C(22) Rh(2) -60.3(4)
C(20) C(21) C(22) C(18) -1.2(6)
C(20) C(21) C(22) C(26) 177.2(5)
C(25) C(21) C(22) Rh(2) 121.4(6)
C(25) C(21) C(22) C(18) -179.5(5)
C(25) C(21) C(22) C(26) -1.1(9)
